data_2223258
loop_
_publ_author_name
'Zhang, Jian'
'Zhuang, Ling-hua'
'Wang, Guo-wei'

_publ_section_title
;
 2-Bromo-1-(4-methoxyphenyl)ethanone
;
_journal_coeditor_code ZS2006
_journal_issue 9
_journal_name_full 'Acta Crystallographica Section E'
_journal_page_first o2245
_journal_paper_doi 10.1107/S1600536809033303
_journal_volume 65
_journal_year 2009
_chemical_formula_iupac 'C9 H9 Br O2'
_chemical_formula_moiety 'C9 H9 Br O2'
_chemical_formula_sum 'C9 H9 Br O2'
_chemical_formula_weight 229.06
_chemical_name_systematic
;
2-Bromo-1-(4-methoxyphenyl)ethanone
;
_space_group_IT_number 14
_symmetry_cell_setting monoclinic
_symmetry_space_group_name_Hall '-P 2ybc'
_symmetry_space_group_name_H-M 'P 1 21/c 1'
_atom_sites_solution_hydrogens geom
_atom_sites_solution_primary direct
_atom_sites_solution_secondary difmap
_cell_angle_alpha 90.00
_cell_angle_beta 111.42(3)
_cell_angle_gamma 90.00
_cell_formula_units_Z 4
_cell_length_a 7.7360(15)
_cell_length_b 12.441(3)
_cell_length_c 10.048(2)
_cell_measurement_reflns_used 27
_cell_measurement_temperature 305(2)
_cell_measurement_theta_max 25
_cell_measurement_theta_min 1
_cell_volume 900.3(4)
_computing_cell_refinement '<i>CAD-4 Software</i> (Enraf--Nonius, 1989)'
_computing_data_collection '<i>CAD-4 Software</i> (Enraf--Nonius, 1989)'
_computing_data_reduction '<i>XCAD4</i> (Harms & Wocadlo, 1995)'
_computing_molecular_graphics '<i>SHELXTL</i> (Sheldrick, 2008)'
_computing_publication_material '<i>SHELXTL</i> (Sheldrick, 2008)'
_computing_structure_refinement '<i>SHELXL97</i> (Sheldrick, 2008)'
_computing_structure_solution '<i>SHELXS97</i> (Sheldrick, 2008)'
_diffrn_ambient_temperature 305(2)
_diffrn_measured_fraction_theta_full 0.999
_diffrn_measured_fraction_theta_max 0.999
_diffrn_measurement_device_type 'Enraf--Nonius CAD-4'
_diffrn_measurement_method \w/2\q
_diffrn_radiation_monochromator graphite
_diffrn_radiation_source 'fine-focus sealed tube'
_diffrn_radiation_type MoK\a
_diffrn_radiation_wavelength 0.71073
_diffrn_reflns_av_R_equivalents 0.0000
_diffrn_reflns_av_sigmaI/netI 0.0724
_diffrn_reflns_limit_h_max 8
_diffrn_reflns_limit_h_min -9
_diffrn_reflns_limit_k_max 14
_diffrn_reflns_limit_k_min 0
_diffrn_reflns_limit_l_max 12
_diffrn_reflns_limit_l_min 0
_diffrn_reflns_number 1634
_diffrn_reflns_theta_full 25.28
_diffrn_reflns_theta_max 25.28
_diffrn_reflns_theta_min 2.72
_diffrn_standards_decay_% 9
_diffrn_standards_interval_count 200
_diffrn_standards_number 3
_exptl_absorpt_coefficient_mu 4.520
_exptl_absorpt_correction_T_max 0.6606
_exptl_absorpt_correction_T_min 0.4650
_exptl_absorpt_correction_type psi-scan
_exptl_absorpt_process_details '(North <i>et al.</i>, 1968)'
_exptl_crystal_colour colorless
_exptl_crystal_density_diffrn 1.690
_exptl_crystal_density_method 'not measured'
_exptl_crystal_description block
_exptl_crystal_F_000 456
_exptl_crystal_size_max 0.20
_exptl_crystal_size_mid 0.10
_exptl_crystal_size_min 0.10
_refine_diff_density_max 0.345
_refine_diff_density_min -0.533
_refine_ls_extinction_method none
_refine_ls_goodness_of_fit_ref 1.005
_refine_ls_hydrogen_treatment constr
_refine_ls_matrix_type full
_refine_ls_number_parameters 109
_refine_ls_number_reflns 1634
_refine_ls_number_restraints 0
_refine_ls_restrained_S_all 1.005
_refine_ls_R_factor_all 0.1116
_refine_ls_R_factor_gt 0.0543
_refine_ls_shift/su_max 0.001
_refine_ls_shift/su_max_lt 0.001
_refine_ls_shift/su_mean 0.000
_refine_ls_structure_factor_coef Fsqd
_refine_ls_weighting_details 'calc w=1/[\s^2^(Fo^2^)+(0.048P)^2^] where P=(Fo^2^+2Fc^2^)/3'
_refine_ls_weighting_scheme calc
_refine_ls_wR_factor_gt 0.1009
_refine_ls_wR_factor_ref 0.1162
_reflns_number_gt 924
_reflns_number_total 1634
_reflns_threshold_expression I>2\s(I)
_cod_data_source_file zs2006.cif
_cod_data_source_block I
_cod_original_sg_symbol_H-M 'P 21/c'
_cod_database_code 2223258
_cod_database_fobs_code 2223258

loop_
_symmetry_equiv_pos_as_xyz
'x, y, z'
'-x, y+1/2, -z+1/2'
'-x, -y, -z'
'x, -y-1/2, z-1/2'

loop_
_atom_site_type_symbol
_atom_site_label
_atom_site_fract_x
_atom_site_fract_y
_atom_site_fract_z
_atom_site_U_iso_or_equiv
_atom_site_adp_type
_atom_site_calc_flag
_atom_site_refinement_flags
_atom_site_occupancy
_atom_site_disorder_assembly
_atom_site_disorder_group
Br Br 0.20597(10) 0.66539(6) 0.07859(7) 0.0717(3) Uani d . 1 . .
O O1 0.3621(7) 0.8754(4) 0.2083(5) 0.0848(15) Uani d . 1 . .
C C1 0.1809(8) 0.8016(5) -0.0164(6) 0.0576(17) Uani d . 1 . .
H H1A 0.2308 0.7957 -0.0918 0.069 Uiso calc R 1 . .
H H1B 0.0500 0.8190 -0.0608 0.069 Uiso calc R 1 . .
O O2 0.2187(6) 1.3075(4) -0.1487(5) 0.0689(13) Uani d . 1 . .
C C2 0.2781(8) 0.8917(5) 0.0820(6) 0.0534(16) Uani d . 1 . .
C C3 0.2657(7) 0.9994(5) 0.0181(6) 0.0478(14) Uani d . 1 . .
C C4 0.1597(8) 1.0221(5) -0.1242(6) 0.0593(17) Uani d . 1 . .
H H4A 0.0957 0.9671 -0.1849 0.071 Uiso calc R 1 . .
C C5 0.1493(9) 1.1250(5) -0.1751(7) 0.0633(18) Uani d . 1 . .
H H5A 0.0780 1.1390 -0.2703 0.076 Uiso calc R 1 . .
C C6 0.2432(8) 1.2086(5) -0.0870(7) 0.0538(16) Uani d . 1 . .
C C7 0.3497(8) 1.1859(5) 0.0560(7) 0.0600(17) Uani d . 1 . .
H H7A 0.4138 1.2406 0.1172 0.072 Uiso calc R 1 . .
C C8 0.3586(8) 1.0831(5) 0.1051(6) 0.0564(16) Uani d . 1 . .
H H8A 0.4297 1.0688 0.2003 0.068 Uiso calc R 1 . .
C C9 0.2906(10) 1.3980(6) -0.0610(8) 0.083(2) Uani d . 1 . .
H H9A 0.2625 1.4618 -0.1186 0.124 Uiso calc R 1 . .
H H9B 0.4227 1.3908 -0.0151 0.124 Uiso calc R 1 . .
H H9C 0.2353 1.4028 0.0102 0.124 Uiso calc R 1 . .

loop_
_atom_site_aniso_label
_atom_site_aniso_U_11
_atom_site_aniso_U_22
_atom_site_aniso_U_33
_atom_site_aniso_U_12
_atom_site_aniso_U_13
_atom_site_aniso_U_23
Br 0.0721(5) 0.0588(5) 0.0722(5) 0.0064(4) 0.0121(3) 0.0076(4)
O1 0.104(4) 0.067(3) 0.050(3) 0.002(3) -0.011(3) 0.003(2)
C1 0.054(4) 0.060(4) 0.050(3) 0.002(3) 0.008(3) -0.003(3)
O2 0.079(3) 0.054(3) 0.070(3) -0.007(2) 0.021(2) -0.002(2)
C2 0.042(3) 0.060(4) 0.049(4) 0.007(3) 0.006(3) -0.005(3)
C3 0.036(3) 0.050(4) 0.053(4) -0.001(3) 0.011(3) -0.003(3)
C4 0.060(4) 0.056(4) 0.049(3) -0.002(3) 0.005(3) -0.012(3)
C5 0.067(4) 0.059(4) 0.052(4) 0.005(4) 0.007(3) 0.000(3)
C6 0.047(4) 0.056(4) 0.058(4) -0.004(3) 0.018(3) -0.007(3)
C7 0.054(4) 0.062(5) 0.058(4) -0.011(3) 0.013(3) -0.010(3)
C8 0.044(4) 0.064(4) 0.049(3) -0.004(3) 0.001(3) -0.005(3)
C9 0.087(5) 0.063(5) 0.096(5) -0.012(4) 0.031(4) -0.004(4)

loop_
_atom_type_symbol
_atom_type_description
_atom_type_scat_dispersion_real
_atom_type_scat_dispersion_imag
_atom_type_scat_source
C C 0.0033 0.0016 'International Tables Vol C Tables 4.2.6.8 and 6.1.1.4'
H H 0.0000 0.0000 'International Tables Vol C Tables 4.2.6.8 and 6.1.1.4'
O O 0.0106 0.0060 'International Tables Vol C Tables 4.2.6.8 and 6.1.1.4'
Br Br -0.2901 2.4595 'International Tables Vol C Tables 4.2.6.8 and 6.1.1.4'

loop_
_geom_angle_atom_site_label_1
_geom_angle_atom_site_label_2
_geom_angle_atom_site_label_3
_geom_angle_site_symmetry_1
_geom_angle_site_symmetry_3
_geom_angle
_geom_angle_publ_flag
C2 C1 Br . . 113.3(4) ?
C2 C1 H1A . . 108.9 ?
Br C1 H1A . . 108.9 ?
C2 C1 H1B . . 108.9 ?
Br C1 H1B . . 108.9 ?
H1A C1 H1B . . 107.7 ?
C6 O2 C9 . . 118.7(5) ?
O1 C2 C3 . . 122.1(6) ?
O1 C2 C1 . . 120.8(6) ?
C3 C2 C1 . . 117.0(5) ?
C8 C3 C4 . . 118.2(6) ?
C8 C3 C2 . . 118.3(5) ?
C4 C3 C2 . . 123.4(6) ?
C5 C4 C3 . . 120.3(6) ?
C5 C4 H4A . . 119.9 ?
C3 C4 H4A . . 119.9 ?
C4 C5 C6 . . 121.2(6) ?
C4 C5 H5A . . 119.4 ?
C6 C5 H5A . . 119.4 ?
O2 C6 C5 . . 115.8(5) ?
O2 C6 C7 . . 125.6(6) ?
C5 C6 C7 . . 118.6(6) ?
C8 C7 C6 . . 119.6(6) ?
C8 C7 H7A . . 120.2 ?
C6 C7 H7A . . 120.2 ?
C7 C8 C3 . . 122.2(6) ?
C7 C8 H8A . . 118.9 ?
C3 C8 H8A . . 118.9 ?
O2 C9 H9A . . 109.5 ?
O2 C9 H9B . . 109.5 ?
H9A C9 H9B . . 109.5 ?
O2 C9 H9C . . 109.5 ?
H9A C9 H9C . . 109.5 ?
H9B C9 H9C . . 109.5 ?

loop_
_geom_bond_atom_site_label_1
_geom_bond_atom_site_label_2
_geom_bond_site_symmetry_2
_geom_bond_distance
_geom_bond_publ_flag
Br C1 . 1.920(6) ?
O1 C2 . 1.213(6) ?
C1 C2 . 1.502(8) ?
C1 H1A . 0.9700 ?
C1 H1B . 0.9700 ?
O2 C6 . 1.359(7) ?
O2 C9 . 1.412(8) ?
C2 C3 . 1.474(8) ?
C3 C8 . 1.380(7) ?
C3 C4 . 1.393(8) ?
C4 C5 . 1.370(8) ?
C4 H4A . 0.9300 ?
C5 C6 . 1.387(8) ?
C5 H5A . 0.9300 ?
C6 C7 . 1.400(8) ?
C7 C8 . 1.363(8) ?
C7 H7A . 0.9300 ?
C8 H8A . 0.9300 ?
C9 H9A . 0.9600 ?
C9 H9B . 0.9600 ?
C9 H9C . 0.9600 ?

loop_
_geom_hbond_atom_site_label_D
_geom_hbond_atom_site_label_H
_geom_hbond_atom_site_label_A
_geom_hbond_site_symmetry_A
_geom_hbond_distance_DH
_geom_hbond_distance_HA
_geom_hbond_distance_DA
_geom_hbond_angle_DHA
C8 H8A O1 . 0.93 2.47 2.780(8) 99.6
C7 H7A O1 2_655 0.93 2.58 3.505(7) 171.1

loop_
_geom_torsion_atom_site_label_1
_geom_torsion_atom_site_label_2
_geom_torsion_atom_site_label_3
_geom_torsion_atom_site_label_4
_geom_torsion_site_symmetry_1
_geom_torsion_site_symmetry_2
_geom_torsion_site_symmetry_3
_geom_torsion_site_symmetry_4
_geom_torsion
_geom_torsion_publ_flag
Br C1 C2 O1 . . . . 0.0(8) ?
Br C1 C2 C3 . . . . -179.8(4) ?
O1 C2 C3 C8 . . . . 2.2(9) ?
C1 C2 C3 C8 . . . . -178.0(5) ?
O1 C2 C3 C4 . . . . -175.3(6) ?
C1 C2 C3 C4 . . . . 4.5(9) ?
C8 C3 C4 C5 . . . . 0.1(9) ?
C2 C3 C4 C5 . . . . 177.6(6) ?
C3 C4 C5 C6 . . . . 0.0(10) ?
C9 O2 C6 C5 . . . . 172.0(6) ?
C9 O2 C6 C7 . . . . -6.3(9) ?
C4 C5 C6 O2 . . . . -178.5(6) ?
C4 C5 C6 C7 . . . . 0.0(9) ?
O2 C6 C7 C8 . . . . 178.3(6) ?
C5 C6 C7 C8 . . . . 0.0(9) ?
C6 C7 C8 C3 . . . . 0.0(9) ?
C4 C3 C8 C7 . . . . -0.1(9) ?
C2 C3 C8 C7 . . . . -177.8(6) ?

loop_
_cod_related_entry_id
_cod_related_entry_database
_cod_related_entry_code
1 ChemSpider 4795
